data_1527048
loop_
_publ_author_name
'Zotov, N.'
'Miletich, R.'
'Kockelmann, W.'
'Boysen, H.'
'Tietze, H.'

_publ_section_title
;
 Copper substitution in (Cu, Mn)7 O12 braunite: a combined neutron and
 X-ray powder diffraction study
;
_journal_name_full 'Materials Science Forum'
_journal_page_first 791
_journal_page_last 795
_journal_volume 321
_journal_year 2000
_chemical_formula_sum 'Cu0.046 Mn6.954 O12 Si'
_chemical_name_systematic '(Cu0.046 Mn6.954) Si O12'
_space_group_IT_number 142
_symmetry_space_group_name_Hall '-I 4bd 2c'
_symmetry_space_group_name_H-M 'I 41/a c d :2'
_cell_angle_alpha 90
_cell_angle_beta 90
_cell_angle_gamma 90
_cell_formula_units_Z 8
_cell_length_a 9.4247
_cell_length_b 9.4247
_cell_length_c 18.66879
_cell_volume 1658.255
_citation_journal_id_ASTM MSFOEP
_cod_data_source_file Zotov_MSFOEP_2000_345.cif
_cod_data_source_block Cu0.046Mn6.954O12Si1
_cod_original_formula_sum 'Cu0.046 Mn6.954 O12 Si1'
_cod_database_code 1527048

loop_
_symmetry_equiv_pos_as_xyz
x,y,z
-y+1/4,x+3/4,z+1/4
-x+1/2,-y,z+1/2
y+1/4,-x+1/4,z+3/4
x,-y,-z+1/2
y+1/4,x+3/4,-z+3/4
-x+1/2,y,-z
-y+1/4,-x+1/4,-z+1/4
-x,-y,-z
y-1/4,-x-3/4,-z-1/4
x-1/2,y,-z-1/2
-y-1/4,x-1/4,-z-3/4
-x,y,z-1/2
-y-1/4,-x-3/4,z-3/4
x-1/2,-y,z
y-1/4,x-1/4,z-1/4
x+1/2,y+1/2,z+1/2
-y+3/4,x+5/4,z+3/4
-x+1,-y+1/2,z+1
y+3/4,-x+3/4,z+5/4
x+1/2,-y+1/2,-z+1
y+3/4,x+5/4,-z+5/4
-x+1,y+1/2,-z+1/2
-y+3/4,-x+3/4,-z+3/4
-x+1/2,-y+1/2,-z+1/2
y+1/4,-x-1/4,-z+1/4
x,y+1/2,-z
-y+1/4,x+1/4,-z-1/4
-x+1/2,y+1/2,z
-y+1/4,-x-1/4,z-1/4
x,-y+1/2,z+1/2
y+1/4,x+1/4,z+1/4

loop_
_atom_site_label
_atom_site_type_symbol
_atom_site_fract_x
_atom_site_fract_y
_atom_site_fract_z
_atom_site_occupancy
_atom_site_U_iso_or_equiv
Si1 Si+4 0 0.25 0.375 1 0.0
O1 O-2 0.147 0.8523 0.9449 1 0.0
Cu2 Cu+2 0.25 0.2172 0 0.019 0.0
Mn4 Mn+3 0.2337 0.0163 0.625 1 0.0
O3 O-2 0.0794 0.1322 0.9267 1 0.0
Mn3 Mn+3 0.25 0.2172 0 0.981 0.0
Mn2 Mn+3 0 0 0 1 0.0
Mn1 Mn+2 0 0.25 0.125 0.992 0.0
Cu1 Cu+2 0 0.25 0.125 0.008 0.0
O2 O-2 0.1465 0.0708 0.0562 1 0.0
